data_7038696
loop_
_publ_author_name
'Sohn, Changho'
'Jeong, Jisu'
'Lee, Ji Hye'
'Choi, Byung Hoon'
'Hwang, Hyonseok'
'Bae, Gyun-Tack'
'Lee, Kang Mun'
'Park, Myung Hwan'

_publ_section_title
;
 Novel aluminum-BODIPY dyads: intriguing dual-emission via photoinduced
 energy transfer.
;
_journal_issue 13
_journal_name_full 'Dalton transactions (Cambridge, England : 2003)'
_journal_page_first 5825
_journal_page_last 5832
_journal_paper_doi 10.1039/c5dt05067g
_journal_volume 45
_journal_year 2016
_chemical_formula_moiety C51H66Al1B1F2N4O4
_chemical_formula_sum 'C51 H66 Al B F2 N4 O4'
_chemical_formula_weight 874.87
_chemical_name_common 'compound 6'
_chemical_name_systematic 'compound 6'
_space_group_IT_number 2
_symmetry_cell_setting triclinic
_symmetry_space_group_name_Hall '-P 1'
_symmetry_space_group_name_H-M 'P -1'
_atom_sites_solution_hydrogens geom
_atom_sites_solution_primary direct
_atom_sites_solution_secondary difmap
_audit_creation_method SHELXL-97
_audit_update_record
;
2016-01-26 deposited with the CCDC.
2016-02-19 downloaded from the CCDC.
;
_cell_angle_alpha 103.271(7)
_cell_angle_beta 99.123(8)
_cell_angle_gamma 91.663(9)
_cell_formula_units_Z 2
_cell_length_a 11.6723(16)
_cell_length_b 13.9091(16)
_cell_length_c 15.8713(19)
_cell_measurement_reflns_used 7360
_cell_measurement_temperature 296(2)
_cell_measurement_theta_max 25.72
_cell_measurement_theta_min 1.34
_cell_volume 2470.4(5)
_computing_cell_refinement 'Bruker APEX II'
_computing_data_collection 'Bruker APEX II'
_computing_data_reduction 'Bruker APEX II'
_computing_molecular_graphics ORTEP3
_computing_publication_material 'Bruker SHELXTL'
_computing_structure_refinement 'SHELXL-97 (Sheldrick, 1997)'
_computing_structure_solution 'SHELXS-97 (Sheldrick, 1990)'
_diffrn_ambient_temperature 296(2)
_diffrn_measured_fraction_theta_full 0.981
_diffrn_measured_fraction_theta_max 0.981
_diffrn_measurement_device_type 'CCD area detector'
_diffrn_measurement_method 'phi and omega scans'
_diffrn_radiation_monochromator graphite
_diffrn_radiation_source 'fine-focus sealed tube'
_diffrn_radiation_type MoK\a
_diffrn_radiation_wavelength 0.71073
_diffrn_reflns_av_R_equivalents 0.0796
_diffrn_reflns_av_unetI/netI 0.0936
_diffrn_reflns_limit_h_max 13
_diffrn_reflns_limit_h_min -13
_diffrn_reflns_limit_k_max 15
_diffrn_reflns_limit_k_min -15
_diffrn_reflns_limit_l_max 17
_diffrn_reflns_limit_l_min -17
_diffrn_reflns_number 24006
_diffrn_reflns_theta_full 25.72
_diffrn_reflns_theta_max 25.72
_diffrn_reflns_theta_min 1.34
_exptl_absorpt_coefficient_mu 0.095
_exptl_absorpt_correction_T_max 0.941
_exptl_absorpt_correction_T_min 0.930
_exptl_absorpt_correction_type multi-scan
_exptl_absorpt_process_details SADABS
_exptl_crystal_colour Green
_exptl_crystal_density_diffrn 1.176
_exptl_crystal_density_method 'not measured'
_exptl_crystal_description Needle
_exptl_crystal_F_000 936
_exptl_crystal_recrystallization_method 'Re-crystallisation from solvent: Methyl chloride, diethyl ether'
_exptl_crystal_size_max 0.25
_exptl_crystal_size_mid 0.2
_exptl_crystal_size_min 0.1
_refine_diff_density_max 0.498
_refine_diff_density_min -0.351
_refine_diff_density_rms 0.091
_refine_ls_extinction_method none
_refine_ls_goodness_of_fit_ref 1.024
_refine_ls_hydrogen_treatment mixed
_refine_ls_matrix_type full
_refine_ls_number_parameters 582
_refine_ls_number_reflns 7360
_refine_ls_number_restraints 0
_refine_ls_restrained_S_all 1.024
_refine_ls_R_factor_all 0.1147
_refine_ls_R_factor_gt 0.0532
_refine_ls_shift/su_max 0.000
_refine_ls_shift/su_mean 0.000
_refine_ls_structure_factor_coef Fsqd
_refine_ls_weighting_details 'calc w=1/[\s^2^(Fo^2^)+(0.0841P)^2^+0.0000P] where P=(Fo^2^+2Fc^2^)/3'
_refine_ls_weighting_scheme calc
_refine_ls_wR_factor_gt 0.1248
_refine_ls_wR_factor_ref 0.1634
_reflns_number_gt 4308
_reflns_number_total 7360
_reflns_threshold_expression >2sigma(I)
_cod_data_source_file c5dt05067g3.cif
_cod_data_source_block 6
_cod_depositor_comments
;
The following automatic conversions were performed:

'_symmetry_cell_setting' value 'Triclinic' changed to 'triclinic'
according to
/usr/data/users/saulius/crontab/automatic-downloads/rss-feeds/RSC/lib/dictionaries/cif_core.dic
dictionary named 'cif_core.dic' version 2.4.2 from 2011-04-26.

Automatic conversion script
Id: cif_fix_values 4268 2015-11-12 08:31:59Z antanas 

 Adding full bibliography for 7038696--7038698.cif.
;
_cod_original_sg_symbol_H-M P-1
_cod_database_code 7038696

loop_
_symmetry_equiv_pos_as_xyz
'x, y, z'
'-x, -y, -z'

loop_
_atom_site_label
_atom_site_type_symbol
_atom_site_fract_x
_atom_site_fract_y
_atom_site_fract_z
_atom_site_U_iso_or_equiv
_atom_site_adp_type
_atom_site_occupancy
_atom_site_symmetry_multiplicity
_atom_site_calc_flag
_atom_site_refinement_flags
Al Al 0.10019(8) 0.11235(7) 0.23469(6) 0.0267(3) Uani 1 1 d .
N1 N 0.0250(2) 0.2409(2) 0.25933(17) 0.0289(7) Uani 1 1 d .
N2 N -0.0396(2) 0.07322(19) 0.27949(17) 0.0282(7) Uani 1 1 d .
O1 O 0.19283(19) 0.16464(16) 0.17435(14) 0.0308(6) Uani 1 1 d .
O2 O 0.08472(18) -0.00421(15) 0.15722(14) 0.0286(6) Uani 1 1 d .
O3 O 0.19667(18) 0.10643(16) 0.33002(14) 0.0333(6) Uani 1 1 d .
B B 0.8954(4) 0.3569(3) 0.5519(3) 0.0351(11) Uani 1 1 d .
F1 F 0.93658(18) 0.42606(14) 0.63009(13) 0.0499(6) Uani 1 1 d .
F2 F 0.98923(16) 0.33060(14) 0.50897(13) 0.0458(6) Uani 1 1 d .
N3 N 0.8038(2) 0.3998(2) 0.4936(2) 0.0425(8) Uani 1 1 d .
N4 N 0.8363(2) 0.2652(2) 0.56992(18) 0.0350(7) Uani 1 1 d .
C1 C 0.2327(3) 0.2563(3) 0.1806(2) 0.0287(8) Uani 1 1 d .
C2 C 0.3326(3) 0.2758(2) 0.1444(2) 0.0324(9) Uani 1 1 d .
C3 C 0.3731(3) 0.3738(3) 0.1585(2) 0.0363(9) Uani 1 1 d .
H3 H 0.4400 0.3862 0.1367 0.044 Uiso 1 1 calc R
C4 C 0.3214(3) 0.4561(3) 0.2028(2) 0.0354(9) Uani 1 1 d .
C5 C 0.2228(3) 0.4357(3) 0.2340(2) 0.0355(9) Uani 1 1 d .
H5 H 0.1846 0.4878 0.2629 0.043 Uiso 1 1 calc R
C6 C 0.1776(3) 0.3378(2) 0.2236(2) 0.0293(8) Uani 1 1 d .
C7 C 0.0725(3) 0.3251(3) 0.2565(2) 0.0325(9) Uani 1 1 d .
H7 H 0.0353 0.3817 0.2775 0.039 Uiso 1 1 calc R
C8 C -0.0870(3) 0.2398(3) 0.2909(2) 0.0366(9) Uani 1 1 d .
H8A H -0.1512 0.2291 0.2421 0.044 Uiso 1 1 calc R
H8B H -0.0945 0.3022 0.3315 0.044 Uiso 1 1 calc R
C9 C -0.0863(3) 0.1553(2) 0.3368(2) 0.0368(9) Uani 1 1 d .
H9A H -0.0375 0.1738 0.3942 0.044 Uiso 1 1 calc R
H9B H -0.1644 0.1371 0.3440 0.044 Uiso 1 1 calc R
C10 C -0.0897(3) -0.0148(3) 0.2616(2) 0.0311(9) Uani 1 1 d .
H10 H -0.1531 -0.0236 0.2885 0.037 Uiso 1 1 calc R
C11 C -0.0555(3) -0.1002(2) 0.2035(2) 0.0271(8) Uani 1 1 d .
C12 C -0.1117(3) -0.1926(2) 0.1978(2) 0.0312(9) Uani 1 1 d .
H12 H -0.1685 -0.1962 0.2321 0.037 Uiso 1 1 calc R
C13 C -0.0855(3) -0.2779(2) 0.1432(2) 0.0321(9) Uani 1 1 d .
C14 C -0.0020(3) -0.2664(2) 0.0906(2) 0.0332(9) Uani 1 1 d .
H14 H 0.0158 -0.3230 0.0522 0.040 Uiso 1 1 calc R
C15 C 0.0558(3) -0.1782(2) 0.0913(2) 0.0297(8) Uani 1 1 d .
C16 C 0.0305(3) -0.0913(2) 0.1519(2) 0.0283(8) Uani 1 1 d .
C17 C 0.3741(3) 0.5622(3) 0.2189(3) 0.0425(10) Uani 1 1 d .
C18 C 0.2820(4) 0.6337(3) 0.2128(4) 0.096(2) Uani 1 1 d .
H18A H 0.3176 0.6986 0.2192 0.144 Uiso 1 1 calc R
H18B H 0.2370 0.6349 0.2586 0.144 Uiso 1 1 calc R
H18C H 0.2321 0.6135 0.1567 0.144 Uiso 1 1 calc R
C19 C 0.4415(6) 0.5900(4) 0.3106(4) 0.152(4) Uani 1 1 d .
H19A H 0.5156 0.5617 0.3116 0.228 Uiso 1 1 calc R
H19B H 0.3989 0.5653 0.3492 0.228 Uiso 1 1 calc R
H19C H 0.4530 0.6608 0.3298 0.228 Uiso 1 1 calc R
C20 C 0.4505(6) 0.5734(4) 0.1536(5) 0.142(3) Uani 1 1 d .
H20A H 0.4702 0.6424 0.1595 0.214 Uiso 1 1 calc R
H20B H 0.4099 0.5450 0.0952 0.214 Uiso 1 1 calc R
H20C H 0.5203 0.5401 0.1642 0.214 Uiso 1 1 calc R
C21 C 0.3918(3) 0.1904(3) 0.0914(3) 0.0416(10) Uani 1 1 d .
C22 C 0.3039(4) 0.1310(3) 0.0129(3) 0.0537(11) Uani 1 1 d .
H22A H 0.3421 0.0796 -0.0213 0.081 Uiso 1 1 calc R
H22B H 0.2731 0.1743 -0.0230 0.081 Uiso 1 1 calc R
H22C H 0.2417 0.1021 0.0338 0.081 Uiso 1 1 calc R
C23 C 0.4929(4) 0.2292(3) 0.0546(3) 0.0679(14) Uani 1 1 d .
H23A H 0.5267 0.1745 0.0206 0.102 Uiso 1 1 calc R
H23B H 0.5508 0.2650 0.1022 0.102 Uiso 1 1 calc R
H23C H 0.4646 0.2724 0.0178 0.102 Uiso 1 1 calc R
C24 C 0.4420(3) 0.1234(3) 0.1505(3) 0.0548(12) Uani 1 1 d .
H24A H 0.3802 0.0950 0.1723 0.082 Uiso 1 1 calc R
H24B H 0.4968 0.1617 0.1990 0.082 Uiso 1 1 calc R
H24C H 0.4804 0.0714 0.1172 0.082 Uiso 1 1 calc R
C25 C -0.1436(3) -0.3804(3) 0.1355(3) 0.0411(10) Uani 1 1 d .
C26 C -0.2119(4) -0.3800(3) 0.2099(3) 0.0803(16) Uani 1 1 d .
H26A H -0.1621 -0.3540 0.2653 0.120 Uiso 1 1 calc R
H26B H -0.2401 -0.4464 0.2070 0.120 Uiso 1 1 calc R
H26C H -0.2764 -0.3394 0.2043 0.120 Uiso 1 1 calc R
C27 C -0.2220(5) -0.4142(4) 0.0478(3) 0.100(2) Uani 1 1 d .
H27A H -0.2841 -0.3708 0.0443 0.150 Uiso 1 1 calc R
H27B H -0.2538 -0.4804 0.0415 0.150 Uiso 1 1 calc R
H27C H -0.1781 -0.4130 0.0018 0.150 Uiso 1 1 calc R
C28 C -0.0516(4) -0.4551(3) 0.1445(3) 0.0644(13) Uani 1 1 d .
H28A H -0.0057 -0.4592 0.0988 0.097 Uiso 1 1 calc R
H28B H -0.0891 -0.5189 0.1397 0.097 Uiso 1 1 calc R
H28C H -0.0021 -0.4340 0.2007 0.097 Uiso 1 1 calc R
C29 C 0.1456(3) -0.1724(2) 0.0315(2) 0.0332(9) Uani 1 1 d .
C30 C 0.1054(3) -0.1031(3) -0.0281(2) 0.0437(10) Uani 1 1 d .
H30A H 0.1590 -0.1023 -0.0680 0.066 Uiso 1 1 calc R
H30B H 0.1027 -0.0374 0.0071 0.066 Uiso 1 1 calc R
H30C H 0.0294 -0.1263 -0.0608 0.066 Uiso 1 1 calc R
C31 C 0.2640(3) -0.1343(3) 0.0876(2) 0.0420(10) Uani 1 1 d .
H31A H 0.3179 -0.1235 0.0503 0.063 Uiso 1 1 calc R
H31B H 0.2922 -0.1822 0.1193 0.063 Uiso 1 1 calc R
H31C H 0.2563 -0.0731 0.1284 0.063 Uiso 1 1 calc R
C32 C 0.1595(3) -0.2734(3) -0.0275(3) 0.0477(11) Uani 1 1 d .
H32A H 0.0857 -0.2995 -0.0628 0.071 Uiso 1 1 calc R
H32B H 0.1870 -0.3179 0.0081 0.071 Uiso 1 1 calc R
H32C H 0.2144 -0.2663 -0.0651 0.071 Uiso 1 1 calc R
C33 C 0.3051(3) 0.1460(3) 0.3632(2) 0.0295(8) Uani 1 1 d .
C34 C 0.3987(3) 0.0857(3) 0.3612(2) 0.0327(9) Uani 1 1 d .
H34 H 0.3856 0.0184 0.3351 0.039 Uiso 1 1 calc R
C35 C 0.5107(3) 0.1247(3) 0.3975(2) 0.0328(9) Uani 1 1 d .
H35 H 0.5717 0.0831 0.3966 0.039 Uiso 1 1 calc R
C36 C 0.5334(3) 0.2255(2) 0.4355(2) 0.0298(8) Uani 1 1 d .
C37 C 0.4397(3) 0.2857(3) 0.4375(2) 0.0364(9) Uani 1 1 d .
H37 H 0.4532 0.3532 0.4628 0.044 Uiso 1 1 calc R
C38 C 0.3273(3) 0.2468(2) 0.4028(2) 0.0339(9) Uani 1 1 d .
H38 H 0.2660 0.2880 0.4057 0.041 Uiso 1 1 calc R
C39 C 0.8176(4) 0.4803(3) 0.4622(3) 0.0611(13) Uani 1 1 d .
H39 H 0.8830 0.5244 0.4788 0.073 Uiso 1 1 calc R
C40 C 0.7211(4) 0.4887(3) 0.4015(3) 0.0767(16) Uani 1 1 d .
H40 H 0.7107 0.5382 0.3709 0.092 Uiso 1 1 calc R
C41 C 0.6436(4) 0.4094(3) 0.3951(3) 0.0609(13) Uani 1 1 d .
H41 H 0.5711 0.3954 0.3591 0.073 Uiso 1 1 calc R
C42 C 0.6943(3) 0.3538(3) 0.4530(2) 0.0395(10) Uani 1 1 d .
C43 C 0.6526(3) 0.2674(2) 0.4740(2) 0.0311(8) Uani 1 1 d .
C44 C 0.7238(3) 0.2237(2) 0.5315(2) 0.0311(8) Uani 1 1 d .
C45 C 0.7024(3) 0.1444(3) 0.5695(2) 0.0399(10) Uani 1 1 d .
H45 H 0.6342 0.1038 0.5568 0.048 Uiso 1 1 calc R
C46 C 0.7993(3) 0.1372(3) 0.6284(3) 0.0510(11) Uani 1 1 d .
H46 H 0.8095 0.0908 0.6624 0.061 Uiso 1 1 calc R
C47 C 0.8793(3) 0.2127(3) 0.6274(3) 0.0471(10) Uani 1 1 d .
H47 H 0.9528 0.2252 0.6619 0.056 Uiso 1 1 calc R
O101 O 0.7030(2) 0.9036(2) 0.35065(19) 0.0583(8) Uani 1 1 d .
C101 C 0.5692(5) 0.8945(5) 0.2197(4) 0.115(2) Uani 1 1 d .
H10C H 0.5699 0.9654 0.2326 0.172 Uiso 1 1 calc R
H10D H 0.4949 0.8665 0.1866 0.172 Uiso 1 1 calc R
H10E H 0.6291 0.8729 0.1860 0.172 Uiso 1 1 calc R
C102 C 0.5900(4) 0.8622(3) 0.3014(5) 0.089(2) Uani 1 1 d .
H10A H 0.5299 0.8841 0.3358 0.107 Uiso 1 1 calc R
H10B H 0.5877 0.7905 0.2888 0.107 Uiso 1 1 calc R
C103 C 0.7384(7) 0.8782(5) 0.4300(4) 0.146(3) Uani 1 1 d .
H10F H 0.7331 0.8067 0.4210 0.175 Uiso 1 1 calc R
H10G H 0.6877 0.9053 0.4711 0.175 Uiso 1 1 calc R
C104 C 0.8591(7) 0.9172(8) 0.4664(4) 0.219(6) Uani 1 1 d .
H10H H 0.9093 0.8891 0.4262 0.328 Uiso 1 1 calc R
H10I H 0.8826 0.9000 0.5216 0.328 Uiso 1 1 calc R
H10J H 0.8640 0.9879 0.4753 0.328 Uiso 1 1 calc R

loop_
_atom_site_aniso_label
_atom_site_aniso_U_11
_atom_site_aniso_U_22
_atom_site_aniso_U_33
_atom_site_aniso_U_23
_atom_site_aniso_U_13
_atom_site_aniso_U_12
Al 0.0270(6) 0.0259(6) 0.0250(6) 0.0004(5) 0.0065(4) -0.0004(4)
N1 0.0296(17) 0.0303(18) 0.0247(16) 0.0017(13) 0.0057(13) -0.0005(13)
N2 0.0317(17) 0.0252(17) 0.0238(15) -0.0056(13) 0.0102(13) -0.0019(13)
O1 0.0355(14) 0.0238(14) 0.0336(14) 0.0029(11) 0.0131(11) 0.0015(11)
O2 0.0324(13) 0.0236(14) 0.0274(13) -0.0016(10) 0.0102(11) -0.0017(10)
O3 0.0267(14) 0.0405(15) 0.0303(13) 0.0071(11) 0.0013(11) -0.0077(11)
B 0.032(2) 0.032(3) 0.035(3) -0.003(2) 0.005(2) -0.005(2)
F1 0.0518(14) 0.0429(13) 0.0442(13) -0.0103(11) 0.0086(11) -0.0076(10)
F2 0.0388(13) 0.0413(13) 0.0525(14) -0.0033(11) 0.0166(11) -0.0062(10)
N3 0.0357(19) 0.0344(19) 0.056(2) 0.0131(17) 0.0038(16) -0.0101(15)
N4 0.0308(18) 0.0358(18) 0.0358(17) 0.0058(15) 0.0029(14) -0.0021(14)
C1 0.032(2) 0.030(2) 0.0231(19) 0.0048(16) 0.0051(16) 0.0013(17)
C2 0.036(2) 0.032(2) 0.030(2) 0.0053(17) 0.0094(17) 0.0020(17)
C3 0.035(2) 0.039(2) 0.036(2) 0.0081(19) 0.0100(18) -0.0001(18)
C4 0.036(2) 0.033(2) 0.035(2) 0.0049(18) 0.0058(18) -0.0020(17)
C5 0.037(2) 0.029(2) 0.038(2) 0.0004(17) 0.0069(18) 0.0038(17)
C6 0.031(2) 0.026(2) 0.029(2) 0.0008(16) 0.0086(16) 0.0007(16)
C7 0.035(2) 0.031(2) 0.029(2) 0.0031(17) 0.0056(17) 0.0039(17)
C8 0.033(2) 0.035(2) 0.040(2) 0.0005(18) 0.0127(18) 0.0035(17)
C9 0.036(2) 0.034(2) 0.039(2) -0.0038(19) 0.0188(18) -0.0010(17)
C10 0.028(2) 0.034(2) 0.029(2) 0.0018(17) 0.0078(16) -0.0003(17)
C11 0.0216(18) 0.030(2) 0.0263(19) 0.0014(16) 0.0032(15) 0.0000(15)
C12 0.026(2) 0.032(2) 0.033(2) 0.0043(18) 0.0041(16) -0.0016(16)
C13 0.030(2) 0.029(2) 0.034(2) 0.0030(18) 0.0024(17) -0.0008(16)
C14 0.036(2) 0.025(2) 0.031(2) -0.0042(17) -0.0006(17) 0.0044(17)
C15 0.031(2) 0.028(2) 0.0262(19) 0.0000(17) 0.0013(16) 0.0056(16)
C16 0.029(2) 0.028(2) 0.0258(19) 0.0058(17) -0.0019(16) 0.0006(16)
C17 0.045(2) 0.029(2) 0.050(2) 0.0061(19) 0.004(2) -0.0072(18)
C18 0.079(4) 0.046(3) 0.185(6) 0.060(4) 0.039(4) 0.007(3)
C19 0.229(8) 0.051(3) 0.131(5) 0.038(3) -0.116(5) -0.072(4)
C20 0.172(6) 0.054(4) 0.208(7) -0.022(4) 0.142(6) -0.056(4)
C21 0.048(2) 0.034(2) 0.048(2) 0.007(2) 0.028(2) 0.0061(18)
C22 0.078(3) 0.040(3) 0.046(2) 0.000(2) 0.032(2) 0.001(2)
C23 0.069(3) 0.057(3) 0.090(4) 0.014(3) 0.054(3) 0.009(2)
C24 0.052(3) 0.050(3) 0.073(3) 0.021(2) 0.029(2) 0.022(2)
C25 0.039(2) 0.028(2) 0.052(3) 0.0060(19) 0.003(2) -0.0066(18)
C26 0.090(4) 0.041(3) 0.114(4) 0.011(3) 0.046(3) -0.019(2)
C27 0.113(5) 0.068(4) 0.100(4) 0.033(3) -0.050(4) -0.051(3)
C28 0.068(3) 0.032(3) 0.094(4) 0.015(2) 0.016(3) 0.000(2)
C29 0.036(2) 0.028(2) 0.033(2) 0.0013(17) 0.0089(17) 0.0032(16)
C30 0.058(3) 0.041(2) 0.031(2) 0.0028(19) 0.0120(19) 0.0056(19)
C31 0.037(2) 0.041(2) 0.049(2) 0.0043(19) 0.0161(19) 0.0077(18)
C32 0.055(3) 0.036(2) 0.051(3) -0.002(2) 0.023(2) 0.0096(19)
C33 0.030(2) 0.034(2) 0.0263(19) 0.0094(17) 0.0058(16) -0.0035(17)
C34 0.036(2) 0.029(2) 0.030(2) 0.0027(17) 0.0032(17) -0.0050(17)
C35 0.031(2) 0.033(2) 0.034(2) 0.0080(18) 0.0050(17) 0.0014(17)
C36 0.033(2) 0.029(2) 0.029(2) 0.0128(17) 0.0025(16) -0.0030(17)
C37 0.042(2) 0.026(2) 0.039(2) 0.0090(18) -0.0007(18) -0.0030(18)
C38 0.033(2) 0.030(2) 0.037(2) 0.0075(18) -0.0001(17) 0.0050(17)
C39 0.049(3) 0.048(3) 0.093(4) 0.033(3) 0.010(3) -0.013(2)
C40 0.059(3) 0.068(3) 0.117(4) 0.065(3) -0.003(3) -0.015(3)
C41 0.049(3) 0.063(3) 0.079(3) 0.046(3) -0.005(2) -0.016(2)
C42 0.036(2) 0.036(2) 0.048(2) 0.015(2) 0.0029(19) -0.0073(18)
C43 0.030(2) 0.028(2) 0.034(2) 0.0054(17) 0.0074(17) -0.0012(16)
C44 0.027(2) 0.029(2) 0.034(2) 0.0022(17) 0.0036(17) -0.0032(16)
C45 0.037(2) 0.036(2) 0.046(2) 0.0120(19) 0.0020(19) -0.0075(17)
C46 0.047(3) 0.051(3) 0.056(3) 0.026(2) -0.006(2) -0.003(2)
C47 0.038(2) 0.050(3) 0.048(2) 0.014(2) -0.008(2) 0.000(2)
O101 0.062(2) 0.068(2) 0.0619(19) 0.0344(16) 0.0319(16) 0.0134(16)
C101 0.058(4) 0.148(6) 0.105(5) -0.018(5) -0.013(4) 0.013(4)
C102 0.060(4) 0.034(3) 0.174(6) -0.002(3) 0.065(4) -0.008(2)
C103 0.222(9) 0.184(7) 0.113(5) 0.118(5) 0.126(6) 0.142(7)
C104 0.153(7) 0.479(16) 0.051(4) 0.084(6) 0.032(4) 0.214(10)

loop_
_atom_type_symbol
_atom_type_description
_atom_type_scat_dispersion_real
_atom_type_scat_dispersion_imag
_atom_type_scat_source
C C 0.0033 0.0016 'International Tables Vol C Tables 4.2.6.8 and 6.1.1.4'
H H 0.0000 0.0000 'International Tables Vol C Tables 4.2.6.8 and 6.1.1.4'
B B 0.0013 0.0007 'International Tables Vol C Tables 4.2.6.8 and 6.1.1.4'
N N 0.0061 0.0033 'International Tables Vol C Tables 4.2.6.8 and 6.1.1.4'
O O 0.0106 0.0060 'International Tables Vol C Tables 4.2.6.8 and 6.1.1.4'
F F 0.0171 0.0103 'International Tables Vol C Tables 4.2.6.8 and 6.1.1.4'
Al Al 0.0645 0.0514 'International Tables Vol C Tables 4.2.6.8 and 6.1.1.4'

loop_
_geom_angle_atom_site_label_1
_geom_angle_atom_site_label_2
_geom_angle_atom_site_label_3
_geom_angle
O3 Al O2 110.10(11)
O3 Al O1 102.30(11)
O2 Al O1 91.97(10)
O3 Al N2 93.88(11)
O2 Al N2 89.41(11)
O1 Al N2 162.17(12)
O3 Al N1 107.86(11)
O2 Al N1 140.88(11)
O1 Al N1 88.94(11)
N2 Al N1 78.91(11)
C7 N1 C8 118.5(3)
C7 N1 Al 124.4(2)
C8 N1 Al 116.8(2)
C10 N2 C9 120.1(3)
C10 N2 Al 125.9(2)
C9 N2 Al 114.0(2)
C1 O1 Al 132.6(2)
C16 O2 Al 134.1(2)
C33 O3 Al 132.2(2)
F1 B F2 108.2(3)
F1 B N3 110.7(3)
F2 B N3 110.0(3)
F1 B N4 110.6(3)
F2 B N4 110.5(3)
N3 B N4 106.8(3)
C39 N3 C42 107.0(3)
C39 N3 B 127.0(3)
C42 N3 B 125.4(3)
C47 N4 C44 107.2(3)
C47 N4 B 127.0(3)
C44 N4 B 125.7(3)
O1 C1 C6 120.8(3)
O1 C1 C2 121.0(3)
C6 C1 C2 118.1(3)
C3 C2 C1 117.4(3)
C3 C2 C21 121.9(3)
C1 C2 C21 120.6(3)
C2 C3 C4 125.5(3)
C5 C4 C3 116.0(3)
C5 C4 C17 121.6(3)
C3 C4 C17 122.4(3)
C4 C5 C6 121.8(3)
C5 C6 C1 121.1(3)
C5 C6 C7 117.2(3)
C1 C6 C7 121.7(3)
N1 C7 C6 125.2(3)
N1 C8 C9 106.0(3)
N2 C9 C8 105.3(3)
N2 C10 C11 125.4(3)
C12 C11 C16 120.7(3)
C12 C11 C10 118.3(3)
C16 C11 C10 121.0(3)
C13 C12 C11 122.2(3)
C12 C13 C14 115.8(3)
C12 C13 C25 124.0(3)
C14 C13 C25 120.2(3)
C15 C14 C13 125.6(3)
C14 C15 C16 117.2(3)
C14 C15 C29 122.1(3)
C16 C15 C29 120.7(3)
O2 C16 C11 121.2(3)
O2 C16 C15 120.4(3)
C11 C16 C15 118.4(3)
C18 C17 C19 107.6(5)
C18 C17 C20 106.8(4)
C19 C17 C20 110.8(5)
C18 C17 C4 111.5(3)
C19 C17 C4 107.6(3)
C20 C17 C4 112.5(3)
C23 C21 C24 107.3(3)
C23 C21 C22 107.3(3)
C24 C21 C22 110.7(3)
C23 C21 C2 111.4(3)
C24 C21 C2 110.1(3)
C22 C21 C2 109.8(3)
C27 C25 C26 110.5(4)
C27 C25 C28 109.4(4)
C26 C25 C28 105.4(3)
C27 C25 C13 109.7(3)
C26 C25 C13 111.5(3)
C28 C25 C13 110.3(3)
C31 C29 C32 107.9(3)
C31 C29 C30 110.5(3)
C32 C29 C30 107.6(3)
C31 C29 C15 109.6(3)
C32 C29 C15 112.0(3)
C30 C29 C15 109.1(3)
O3 C33 C38 121.5(3)
O3 C33 C34 120.1(3)
C38 C33 C34 118.4(3)
C35 C34 C33 120.9(3)
C34 C35 C36 120.9(3)
C35 C36 C37 118.2(3)
C35 C36 C43 121.0(3)
C37 C36 C43 120.7(3)
C38 C37 C36 121.1(3)
C37 C38 C33 120.5(3)
N3 C39 C40 110.8(3)
C41 C40 C39 106.9(4)
C40 C41 C42 107.3(4)
N3 C42 C41 107.9(3)
N3 C42 C43 120.8(3)
C41 C42 C43 131.3(3)
C44 C43 C42 119.8(3)
C44 C43 C36 120.9(3)
C42 C43 C36 119.3(3)
C43 C44 N4 120.8(3)
C43 C44 C45 131.9(3)
N4 C44 C45 107.0(3)
C46 C45 C44 108.4(3)
C45 C46 C47 106.5(3)
N4 C47 C46 110.9(3)
C103 O101 C102 117.0(5)
O101 C102 C101 109.3(4)
O101 C103 C104 109.9(6)

loop_
_geom_bond_atom_site_label_1
_geom_bond_atom_site_label_2
_geom_bond_distance
Al O3 1.757(2)
Al O2 1.781(2)
Al O1 1.794(2)
Al N2 1.990(3)
Al N1 2.000(3)
N1 C7 1.294(4)
N1 C8 1.472(4)
N2 C10 1.291(4)
N2 C9 1.464(4)
O1 C1 1.321(4)
O2 C16 1.329(4)
O3 C33 1.341(4)
B F1 1.390(4)
B F2 1.394(4)
B N3 1.528(5)
B N4 1.536(5)
N3 C39 1.341(4)
N3 C42 1.400(4)
N4 C47 1.341(4)
N4 C44 1.403(4)
C1 C6 1.411(5)
C1 C2 1.424(4)
C2 C3 1.386(4)
C2 C21 1.540(5)
C3 C4 1.405(5)
C4 C5 1.370(5)
C4 C17 1.532(5)
C5 C6 1.409(4)
C6 C7 1.428(4)
C8 C9 1.519(5)
C10 C11 1.435(4)
C11 C12 1.403(4)
C11 C16 1.413(4)
C12 C13 1.372(5)
C13 C14 1.408(5)
C13 C25 1.531(5)
C14 C15 1.380(4)
C15 C16 1.431(5)
C15 C29 1.533(5)
C17 C18 1.492(6)
C17 C19 1.499(6)
C17 C20 1.501(6)
C21 C23 1.533(5)
C21 C24 1.534(5)
C21 C22 1.537(5)
C25 C27 1.505(5)
C25 C26 1.525(5)
C25 C28 1.530(5)
C29 C31 1.528(5)
C29 C32 1.529(5)
C29 C30 1.532(5)
C33 C38 1.396(4)
C33 C34 1.396(5)
C34 C35 1.382(4)
C35 C36 1.391(4)
C36 C37 1.397(5)
C36 C43 1.473(4)
C37 C38 1.383(5)
C39 C40 1.388(6)
C40 C41 1.381(5)
C41 C42 1.405(5)
C42 C43 1.412(5)
C43 C44 1.392(5)
C44 C45 1.407(5)
C45 C46 1.370(5)
C46 C47 1.390(5)
O101 C103 1.389(6)
O101 C102 1.451(6)
C101 C102 1.454(7)
C103 C104 1.472(11)
